data_9013443
loop_
_publ_author_name
'Gavarri, J. R.'
'Weigel, D.'
'Hewat, A. W.'

_publ_section_title
;Oxydes de plomb. IV. Evolution structurale de l'oxyde Pb3O4 entre 240 et 5 K
 et mecanisme de la transition Locality: synthetic Sample: T = 200 K
;
_journal_name_full 'Journal of Solid State Chemistry'
_journal_page_first 327
_journal_page_last 339
_journal_paper_doi 10.1016/0022-4596(78)90081-6
_journal_volume 23
_journal_year 1978
_chemical_compound_source Synthetic
_chemical_formula_sum 'O4 Pb3'
_chemical_name_mineral Minium
_space_group_IT_number 55
_symmetry_space_group_name_Hall '-P 2 2ab'
_symmetry_space_group_name_H-M 'P b a m'
_cell_angle_alpha 90
_cell_angle_beta 90
_cell_angle_gamma 90
_cell_length_a 8.8179
_cell_length_b 8.8032
_cell_length_c 6.5620
_cell_formula_units_Z 4
_cell_volume 509.380
_database_code_amcsd 0013355
_diffrn_ambient_temperature 200
_exptl_crystal_density_diffrn 8.940
_cod_original_formula_sum 'Pb3 O4'
_cod_database_code 9013443

loop_
_space_group_symop_operation_xyz
x,y,z
1/2+x,1/2-y,z
1/2-x,1/2+y,-z
1/2-x,1/2+y,z
1/2+x,1/2-y,-z
x,y,-z
-x,-y,z
-x,-y,-z

loop_
_atom_site_aniso_label
_atom_site_aniso_U_11
_atom_site_aniso_U_22
_atom_site_aniso_U_33
_atom_site_aniso_U_12
_atom_site_aniso_U_13
_atom_site_aniso_U_23
Pb4+ 0.01532 0.01254 0.00697 0.00000 0.00000 0.00000
Pb2+1 0.01532 0.01254 0.00697 0.00000 0.00000 0.00000
Pb2+2 0.01532 0.01254 0.00697 0.00000 0.00000 0.00000
O1 0.01532 0.01254 0.00697 0.00000 0.00000 0.00000
O2C 0.01532 0.01254 0.00697 0.00000 0.00000 0.00000
O2A 0.01532 0.01254 0.00697 0.00000 0.00000 0.00000

loop_
_atom_site_label
_atom_site_fract_x
_atom_site_fract_y
_atom_site_fract_z
Pb4+ 0.00000 0.50000 0.24640
Pb2+1 0.14180 0.16130 0.00000
Pb2+2 0.16320 0.85590 0.50000
O1 0.67200 0.17210 0.24200
O2C 0.09370 0.63710 0.00000
O2A 0.13440 0.59630 0.50000

loop_
_cod_related_entry_id
_cod_related_entry_database
_cod_related_entry_code
1 ChemSpider 26666405
2 AMCSD 0013355
